data_4033947
loop_
_publ_author_name
'Sun, Zhe'
'Mio, Tatsuru'
'Ikemoto, Koki'
'Sato, Sota'
'Isobe, Hiroyuki'

_publ_section_title
;
 Synthesis, Structures, and Assembly of Geodesic Phenine Frameworks with
 Isoreticular Networks of [ n]Cyclo- para-phenylenes.
;
_journal_issue 6
_journal_name_full 'The Journal of organic chemistry'
_journal_page_first 3500
_journal_page_last 3507
_journal_paper_doi 10.1021/acs.joc.9b00085
_journal_volume 84
_journal_year 2019
_chemical_formula_moiety 'C208 H216'
_chemical_formula_sum 'C208 H216'
_chemical_formula_weight 2715.80
_space_group_crystal_system orthorhombic
_space_group_IT_number 68
_space_group_name_Hall '-C 2a 2ac'
_space_group_name_H-M_alt 'C c c a :2'
_atom_sites_solution_hydrogens geom
_atom_sites_solution_primary direct
_audit_creation_method SHELXL-2017/1
_cell_angle_alpha 90
_cell_angle_beta 90
_cell_angle_gamma 90
_cell_formula_units_Z 4
_cell_length_a 30.560(6)
_cell_length_b 35.210(7)
_cell_length_c 22.180(4)
_cell_measurement_reflns_used 54922
_cell_measurement_temperature 100(2)
_cell_measurement_theta_max 30.001
_cell_measurement_theta_min 2.519
_cell_volume 23866(8)
_computing_cell_refinement 'XDS (Kabsch, 2010)'
_computing_data_collection 'SPring-8 BSS'
_computing_data_reduction 'XDS (Kabsch, 2010)'
_computing_molecular_graphics 'Yadokari-XG 2009 (Wakita Nemoto et al., 2009)'
_computing_publication_material 'Yadokari-XG 2009 (Wakita Nemoto et al., 2009)'
_computing_structure_refinement 'SHELXL-2017/1 (Sheldrick, 2017)'
_computing_structure_solution SHELXT
_diffrn_ambient_temperature 100(2)
_diffrn_measured_fraction_theta_full 0.957
_diffrn_measured_fraction_theta_max 0.957
_diffrn_measurement_device_type 'CCD MX225HE (Rayonix)'
_diffrn_measurement_method 'oscillation method, \w scans'
_diffrn_radiation_type synchrotron
_diffrn_radiation_wavelength 0.900
_diffrn_reflns_av_R_equivalents 0.0592
_diffrn_reflns_av_unetI/netI 0.0230
_diffrn_reflns_Laue_measured_fraction_full 0.957
_diffrn_reflns_Laue_measured_fraction_max 0.957
_diffrn_reflns_limit_h_max 33
_diffrn_reflns_limit_h_min -33
_diffrn_reflns_limit_k_max 36
_diffrn_reflns_limit_k_min -36
_diffrn_reflns_limit_l_max 24
_diffrn_reflns_limit_l_min -24
_diffrn_reflns_number 117139
_diffrn_reflns_point_group_measured_fraction_full 0.957
_diffrn_reflns_point_group_measured_fraction_max 0.957
_diffrn_reflns_theta_full 30.001
_diffrn_reflns_theta_max 30.001
_diffrn_reflns_theta_min 1.465
_diffrn_source 'SPring-8 BL38B1 bending magnet beamline'
_exptl_absorpt_coefficient_mu 0.070
_exptl_absorpt_correction_T_max 1.000
_exptl_absorpt_correction_T_min 0.583
_exptl_absorpt_correction_type multi-scan
_exptl_absorpt_process_details 'XDS (Kabsch, 2010)'
_exptl_crystal_colour colorless
_exptl_crystal_density_diffrn 0.756
_exptl_crystal_description plate
_exptl_crystal_F_000 5856
_exptl_crystal_size_max 0.150
_exptl_crystal_size_mid 0.120
_exptl_crystal_size_min 0.010
_refine_diff_density_max 0.279
_refine_diff_density_min -0.215
_refine_diff_density_rms 0.049
_refine_ls_extinction_method none
_refine_ls_goodness_of_fit_ref 1.026
_refine_ls_hydrogen_treatment constr
_refine_ls_matrix_type full
_refine_ls_number_parameters 524
_refine_ls_number_reflns 8211
_refine_ls_number_restraints 357
_refine_ls_restrained_S_all 1.007
_refine_ls_R_factor_all 0.0982
_refine_ls_R_factor_gt 0.0893
_refine_ls_shift/su_max 0.000
_refine_ls_shift/su_mean 0.000
_refine_ls_structure_factor_coef Fsqd
_refine_ls_weighting_details 'w=1/[\s^2^(Fo^2^)+(0.1793P)^2^+28.0144P] where P=(Fo^2^+2Fc^2^)/3'
_refine_ls_weighting_scheme calc
_refine_ls_wR_factor_gt 0.2758
_refine_ls_wR_factor_ref 0.2870
_reflns_Friedel_coverage 0.000
_reflns_number_gt 6772
_reflns_number_total 8211
_reflns_threshold_expression 'I > 2\s(I)'
_cod_data_source_file jo9b00085_si_006.cif
_cod_data_source_block ccca_sq
_cod_original_sg_symbol_Hall '-C 2b 2bc'
_cod_original_sg_symbol_H-M 'C c c a'
_cod_database_code 4033947
_shelx_shelxl_version_number 2017/1
_shelx_space_group_comment
;
The symmetry employed for this shelxl refinement is uniquely defined
by the following loop, which should always be used as a source of
symmetry information in preference to the above space-group names.
They are only intended as comments.
;
_shelx_estimated_absorpt_t_min 0.990
_shelx_estimated_absorpt_t_max 0.999

loop_
_space_group_symop_operation_xyz
'x, y, z'
'-x+1/2, -y, z'
'x+1/2, -y, -z+1/2'
'-x, y, -z+1/2'
'x+1/2, y+1/2, z'
'-x+1, -y+1/2, z'
'x+1, -y+1/2, -z+1/2'
'-x+1/2, y+1/2, -z+1/2'
'-x, -y, -z'
'x-1/2, y, -z'
'-x-1/2, y, z-1/2'
'x, -y, z-1/2'
'-x+1/2, -y+1/2, -z'
'x, y+1/2, -z'
'-x, y+1/2, z-1/2'
'x+1/2, -y+1/2, z-1/2'

loop_
_atom_site_label
_atom_site_type_symbol
_atom_site_fract_x
_atom_site_fract_y
_atom_site_fract_z
_atom_site_U_iso_or_equiv
_atom_site_adp_type
_atom_site_occupancy
_atom_site_site_symmetry_order
_atom_site_calc_flag
_atom_site_refinement_flags_posn
_atom_site_refinement_flags_adp
_atom_site_refinement_flags_occupancy
_atom_site_disorder_assembly
_atom_site_disorder_group
C1 C 0.53633(11) 0.65622(10) 0.60200(14) 0.0653(8) Uani 1 1 d . U . . .
H1 H 0.545919 0.630916 0.595192 0.078 Uiso 1 1 calc R U . . .
C2 C 0.49485(12) 0.66205(9) 0.62449(14) 0.0642(8) Uani 1 1 d . U . . .
C3 C 0.48106(12) 0.69994(9) 0.63512(14) 0.0664(9) Uani 1 1 d . U . . .
H2 H 0.452836 0.704713 0.651406 0.080 Uiso 1 1 calc R U . . .
C4 C 0.50874(12) 0.73006(9) 0.62174(15) 0.0661(8) Uani 1 1 d . U . . .
C5 C 0.55078(12) 0.72310(10) 0.60058(15) 0.0685(9) Uani 1 1 d . U . . .
H3 H 0.570185 0.743772 0.594035 0.082 Uiso 1 1 calc R U . . .
C6 C 0.56485(11) 0.68615(9) 0.58882(14) 0.0642(8) Uani 1 1 d . U . . .
C7 C 0.60778(12) 0.67620(9) 0.56200(15) 0.0666(8) Uani 1 1 d . U . . .
C8 C 0.64735(13) 0.68509(11) 0.58915(17) 0.0768(10) Uani 1 1 d . U . . .
H4 H 0.647355 0.700731 0.624047 0.092 Uiso 1 1 calc R U . . .
C9 C 0.68692(13) 0.67184(12) 0.56692(18) 0.0810(10) Uani 1 1 d D U . . .
C10 C 0.68570(12) 0.64890(11) 0.51459(16) 0.0750(9) Uani 1 1 d . U . . .
H5 H 0.712398 0.639490 0.498524 0.090 Uiso 1 1 calc R U . . .
C11 C 0.64687(11) 0.63975(10) 0.48609(15) 0.0682(9) Uani 1 1 d . U . . .
C12 C 0.60836(11) 0.65331(10) 0.51010(15) 0.0666(8) Uani 1 1 d . U . . .
H81 H 0.581469 0.647025 0.491070 0.080 Uiso 1 1 calc R U . . .
C13 C 0.64594(11) 0.61330(10) 0.43291(15) 0.0679(9) Uani 1 1 d . U . . .
C14 C 0.68237(11) 0.60736(10) 0.39669(14) 0.0691(9) Uani 1 1 d . U . . .
H7 H 0.708386 0.621180 0.404934 0.083 Uiso 1 1 calc R U . . .
C15 C 0.68210(12) 0.58179(11) 0.34863(15) 0.0705(9) Uani 1 1 d . U . . .
C16 C 0.64313(11) 0.56243(10) 0.33640(15) 0.0686(9) Uani 1 1 d . U . . .
H8 H 0.642148 0.545075 0.303637 0.082 Uiso 1 1 calc R U . . .
C17 C 0.60570(11) 0.56805(10) 0.37121(13) 0.0640(8) Uani 1 1 d . U . . .
C18 C 0.60818(11) 0.59293(10) 0.41970(14) 0.0650(8) Uani 1 1 d . U . . .
H9 H 0.583210 0.596140 0.444691 0.078 Uiso 1 1 calc R U . . .
C19 C 0.56318(11) 0.55001(10) 0.35633(13) 0.0623(8) Uani 1 1 d . U . . .
C20 C 0.54939(11) 0.54693(10) 0.29709(13) 0.0623(8) Uani 1 1 d . U . . .
H10 H 0.569477 0.552807 0.265753 0.075 Uiso 1 1 calc R U . . .
C21 C 0.50743(11) 0.53562(9) 0.28175(13) 0.0607(8) Uani 1 1 d . U . . .
C22 C 0.47822(11) 0.52713(10) 0.32894(13) 0.0629(8) Uani 1 1 d . U . . .
H11 H 0.449273 0.519289 0.319528 0.076 Uiso 1 1 calc R U . . .
C23 C 0.49084(11) 0.52998(9) 0.38917(12) 0.0588(8) Uani 1 1 d . U . . .
C24 C 0.53331(11) 0.53995(9) 0.40130(13) 0.0620(8) Uani 1 1 d . U . . .
H12 H 0.542855 0.540016 0.442066 0.074 Uiso 1 1 calc R U . . .
C25 C 0.45742(11) 0.52591(9) 0.43804(13) 0.0610(8) Uani 1 1 d . U . . .
C26 C 0.41783(10) 0.50691(9) 0.42923(13) 0.0602(8) Uani 1 1 d . U . . .
H13 H 0.413353 0.493311 0.392760 0.072 Uiso 1 1 calc R U . . .
C27 C 0.38452(11) 0.50731(9) 0.47262(13) 0.0598(8) Uani 1 1 d . U . . .
C28 C 0.39193(11) 0.52737(9) 0.52531(13) 0.0611(8) Uani 1 1 d . U . . .
H14 H 0.369629 0.528076 0.555136 0.073 Uiso 1 1 calc R U . . .
C29 C 0.43108(11) 0.54658(9) 0.53602(13) 0.0585(8) Uani 1 1 d . U . . .
C30 C 0.46344(10) 0.54502(9) 0.49294(12) 0.0571(7) Uani 1 1 d . U . . .
H15 H 0.490609 0.557217 0.500572 0.069 Uiso 1 1 calc R U . . .
C31 C 0.43698(11) 0.57101(9) 0.58984(13) 0.0595(8) Uani 1 1 d . U . . .
C32 C 0.41801(11) 0.56238(9) 0.64598(12) 0.0600(8) Uani 1 1 d . U . . .
H16 H 0.402110 0.539385 0.650605 0.072 Uiso 1 1 calc R U . . .
C33 C 0.42209(11) 0.58678(9) 0.69465(13) 0.0582(8) Uani 1 1 d . U . . .
C34 C 0.44558(11) 0.61996(10) 0.68824(13) 0.0634(8) Uani 1 1 d . U . . .
H17 H 0.447796 0.636951 0.721372 0.076 Uiso 1 1 calc R U . . .
C35 C 0.46627(11) 0.62908(9) 0.63367(13) 0.0612(8) Uani 1 1 d . U . . .
C36 C 0.46104(11) 0.60440(9) 0.58504(13) 0.0609(8) Uani 1 1 d . U . . .
H91 H 0.474290 0.610575 0.547556 0.073 Uiso 1 1 calc R U . . .
C37A C 0.7300(7) 0.6864(9) 0.5924(16) 0.142(16) Uani 0.147(10) 1 d D U P A 1
C38A C 0.7313(9) 0.7297(8) 0.597(2) 0.144(16) Uani 0.147(10) 1 d D U P A 1
H82 H 0.754483 0.737198 0.625502 0.216 Uiso 0.147(10) 1 calc R U P A 1
H83 H 0.703059 0.738957 0.612158 0.216 Uiso 0.147(10) 1 calc R U P A 1
H84 H 0.737259 0.740666 0.557587 0.216 Uiso 0.147(10) 1 calc R U P A 1
C39A C 0.7320(11) 0.6656(13) 0.6534(15) 0.160(18) Uani 0.147(10) 1 d D U P A 1
H85 H 0.758848 0.672797 0.674659 0.240 Uiso 0.147(10) 1 calc R U P A 1
H86 H 0.706531 0.672806 0.677808 0.240 Uiso 0.147(10) 1 calc R U P A 1
H87 H 0.731743 0.638147 0.646632 0.240 Uiso 0.147(10) 1 calc R U P A 1
C40A C 0.7684(9) 0.6718(11) 0.5543(19) 0.145(17) Uani 0.147(10) 1 d D U P A 1
H88 H 0.795968 0.681294 0.571060 0.218 Uiso 0.147(10) 1 calc R U P A 1
H89 H 0.768570 0.643952 0.554721 0.218 Uiso 0.147(10) 1 calc R U P A 1
H90 H 0.765170 0.680787 0.512711 0.218 Uiso 0.147(10) 1 calc R U P A 1
C41 C 0.72386(12) 0.57560(12) 0.31144(17) 0.0801(10) Uani 1 1 d . U . . .
C42 C 0.75918(14) 0.56028(15) 0.3537(2) 0.0979(13) Uani 1 1 d . U . . .
H46 H 0.749580 0.535986 0.370693 0.147 Uiso 1 1 calc R U . . .
H47 H 0.764230 0.578497 0.386320 0.147 Uiso 1 1 calc R U . . .
H48 H 0.786377 0.556516 0.331029 0.147 Uiso 1 1 calc R U . . .
C43 C 0.73899(15) 0.61394(15) 0.2851(2) 0.1062(15) Uani 1 1 d . U . . .
H49 H 0.764906 0.609942 0.259841 0.159 Uiso 1 1 calc R U . . .
H50 H 0.746252 0.631370 0.318050 0.159 Uiso 1 1 calc R U . . .
H51 H 0.715447 0.624868 0.260623 0.159 Uiso 1 1 calc R U . . .
C44 C 0.71714(14) 0.54836(15) 0.25924(19) 0.0956(13) Uani 1 1 d . U . . .
H52 H 0.744644 0.545484 0.236994 0.143 Uiso 1 1 calc R U . . .
H53 H 0.694558 0.558408 0.232232 0.143 Uiso 1 1 calc R U . . .
H54 H 0.707871 0.523577 0.274800 0.143 Uiso 1 1 calc R U . . .
C45 C 0.34053(11) 0.48900(10) 0.45820(13) 0.0665(9) Uani 1 1 d . U . . .
C46 C 0.31756(13) 0.51275(13) 0.41004(16) 0.0817(11) Uani 1 1 d . U . . .
H55 H 0.310975 0.537991 0.426304 0.123 Uiso 1 1 calc R U . . .
H56 H 0.290267 0.500211 0.398111 0.123 Uiso 1 1 calc R U . . .
H57 H 0.336683 0.515286 0.374805 0.123 Uiso 1 1 calc R U . . .
C47 C 0.34757(12) 0.44840(11) 0.43446(14) 0.0720(9) Uani 1 1 d . U . . .
H58 H 0.362529 0.449424 0.395411 0.108 Uiso 1 1 calc R U . . .
H59 H 0.319169 0.435827 0.429628 0.108 Uiso 1 1 calc R U . . .
H60 H 0.365476 0.434077 0.463205 0.108 Uiso 1 1 calc R U . . .
C48 C 0.31058(12) 0.48636(12) 0.51403(15) 0.0756(10) Uani 1 1 d . U . . .
H61 H 0.324729 0.470702 0.544918 0.113 Uiso 1 1 calc R U . . .
H62 H 0.282622 0.474822 0.502525 0.113 Uiso 1 1 calc R U . . .
H63 H 0.305371 0.511890 0.530107 0.113 Uiso 1 1 calc R U . . .
C49 C 0.40296(11) 0.57723(9) 0.75695(12) 0.0611(8) Uani 1 1 d . U . . .
C50 C 0.44161(12) 0.57169(11) 0.80099(14) 0.0699(9) Uani 1 1 d . U . . .
H64 H 0.430297 0.566077 0.841358 0.105 Uiso 1 1 calc R U . . .
H65 H 0.459185 0.594956 0.802370 0.105 Uiso 1 1 calc R U . . .
H66 H 0.459865 0.550530 0.787163 0.105 Uiso 1 1 calc R U . . .
C51 C 0.37594(12) 0.54084(10) 0.75613(14) 0.0676(9) Uani 1 1 d . U . . .
H67 H 0.352744 0.543044 0.725812 0.101 Uiso 1 1 calc R U . . .
H68 H 0.362805 0.536785 0.795919 0.101 Uiso 1 1 calc R U . . .
H69 H 0.394886 0.519288 0.746114 0.101 Uiso 1 1 calc R U . . .
C52 C 0.37409(13) 0.61009(11) 0.77949(15) 0.0742(9) Uani 1 1 d . U . . .
H70 H 0.350155 0.614374 0.750890 0.111 Uiso 1 1 calc R U . . .
H71 H 0.391782 0.633213 0.782859 0.111 Uiso 1 1 calc R U . . .
H72 H 0.361962 0.603628 0.819082 0.111 Uiso 1 1 calc R U . . .

loop_
_atom_site_aniso_label
_atom_site_aniso_U_11
_atom_site_aniso_U_22
_atom_site_aniso_U_33
_atom_site_aniso_U_23
_atom_site_aniso_U_13
_atom_site_aniso_U_12
C1 0.087(2) 0.053(2) 0.0556(18) -0.0037(14) 0.0013(16) 0.0001(16)
C2 0.086(2) 0.057(2) 0.0488(16) 0.0014(13) 0.0009(15) 0.0006(16)
C3 0.094(2) 0.051(2) 0.0539(18) -0.0034(14) 0.0038(16) 0.0006(16)
C4 0.093(2) 0.0484(18) 0.0572(17) 0.0004(14) -0.0045(16) -0.0029(16)
C5 0.084(2) 0.058(2) 0.0637(19) 0.0016(15) 0.0011(16) -0.0090(16)
C6 0.083(2) 0.054(2) 0.0562(17) 0.0040(14) -0.0023(15) -0.0045(15)
C7 0.084(2) 0.053(2) 0.0629(19) 0.0030(14) 0.0015(16) -0.0075(15)
C8 0.092(3) 0.074(2) 0.065(2) -0.0062(17) 0.0033(18) -0.0106(18)
C9 0.083(2) 0.083(3) 0.077(2) -0.0054(19) -0.0041(19) -0.0088(19)
C10 0.080(2) 0.081(3) 0.064(2) -0.0003(17) 0.0030(17) -0.0046(18)
C11 0.078(2) 0.062(2) 0.0643(19) 0.0006(15) -0.0006(16) -0.0039(16)
C12 0.077(2) 0.062(2) 0.0605(19) 0.0016(15) 0.0007(16) -0.0059(15)
C13 0.077(2) 0.070(2) 0.0559(18) 0.0046(15) 0.0033(15) 0.0001(17)
C14 0.077(2) 0.075(2) 0.0553(18) 0.0015(15) 0.0023(15) -0.0062(16)
C15 0.076(2) 0.078(2) 0.0571(19) 0.0082(16) 0.0061(15) -0.0023(17)
C16 0.081(2) 0.073(2) 0.0525(17) 0.0044(15) 0.0027(15) -0.0006(17)
C17 0.075(2) 0.070(2) 0.0466(16) 0.0085(14) 0.0010(14) -0.0010(15)
C18 0.074(2) 0.070(2) 0.0512(17) -0.0024(15) 0.0019(15) 0.0013(16)
C19 0.074(2) 0.069(2) 0.0449(16) -0.0012(14) 0.0033(14) 0.0025(15)
C20 0.076(2) 0.067(2) 0.0443(16) 0.0047(13) 0.0084(14) 0.0018(15)
C21 0.076(2) 0.064(2) 0.0418(15) 0.0046(13) 0.0071(14) 0.0016(15)
C22 0.081(2) 0.064(2) 0.0445(16) -0.0012(13) 0.0018(14) -0.0005(15)
C23 0.080(2) 0.0580(19) 0.0387(15) 0.0005(12) 0.0046(13) 0.0041(14)
C24 0.080(2) 0.063(2) 0.0433(15) 0.0036(13) 0.0022(14) -0.0004(15)
C25 0.077(2) 0.063(2) 0.0438(15) 0.0031(13) 0.0024(14) 0.0025(15)
C26 0.077(2) 0.061(2) 0.0434(15) -0.0002(13) 0.0025(14) -0.0013(15)
C27 0.080(2) 0.0561(19) 0.0433(15) 0.0022(13) 0.0041(14) 0.0020(14)
C28 0.076(2) 0.066(2) 0.0412(15) 0.0025(13) 0.0048(13) 0.0005(15)
C29 0.083(2) 0.0512(18) 0.0410(15) 0.0040(12) 0.0009(14) 0.0004(15)
C30 0.0760(19) 0.0550(19) 0.0404(15) 0.0027(12) 0.0000(13) -0.0046(14)
C31 0.080(2) 0.056(2) 0.0425(15) 0.0012(12) 0.0002(14) -0.0005(15)
C32 0.081(2) 0.0577(19) 0.0413(15) 0.0043(13) 0.0045(14) -0.0045(15)
C33 0.080(2) 0.0531(19) 0.0419(15) 0.0018(12) 0.0010(13) 0.0018(14)
C34 0.086(2) 0.059(2) 0.0457(16) -0.0049(13) 0.0010(14) 0.0034(16)
C35 0.086(2) 0.0491(19) 0.0484(16) 0.0010(13) 0.0013(14) -0.0012(15)
C36 0.088(2) 0.0519(19) 0.0425(15) 0.0037(13) 0.0033(14) 0.0004(15)
C37A 0.053(14) 0.14(2) 0.23(4) -0.10(2) -0.008(17) -0.001(14)
C38A 0.052(14) 0.14(2) 0.24(4) -0.08(2) -0.011(17) -0.018(14)
C39A 0.087(17) 0.15(3) 0.25(4) -0.10(3) -0.02(2) 0.010(18)
C40A 0.066(15) 0.15(3) 0.22(4) -0.13(3) -0.026(18) -0.014(16)
C37B 0.095(5) 0.138(6) 0.075(4) -0.028(3) -0.001(3) -0.016(4)
C38B 0.105(4) 0.167(7) 0.092(4) -0.037(4) -0.017(3) -0.015(4)
C39B 0.123(6) 0.229(11) 0.110(5) -0.031(6) 0.009(4) -0.076(7)
C40B 0.117(5) 0.189(8) 0.101(5) -0.023(5) -0.036(4) 0.033(5)
C41 0.078(2) 0.096(3) 0.065(2) -0.0096(19) 0.0100(17) -0.0054(19)
C42 0.085(3) 0.124(4) 0.085(3) -0.015(2) 0.009(2) 0.011(2)
C43 0.103(3) 0.124(4) 0.092(3) 0.007(3) 0.032(2) -0.017(3)
C44 0.089(3) 0.126(4) 0.071(2) -0.014(2) 0.019(2) -0.002(2)
C45 0.076(2) 0.080(2) 0.0437(16) 0.0005(15) 0.0041(14) -0.0051(16)
C46 0.083(2) 0.104(3) 0.058(2) 0.0079(18) -0.0022(17) -0.003(2)
C47 0.090(2) 0.081(2) 0.0450(16) -0.0066(15) 0.0057(15) -0.0123(18)
C48 0.087(2) 0.090(3) 0.0499(18) -0.0046(16) 0.0087(16) -0.0119(19)
C49 0.083(2) 0.065(2) 0.0350(14) -0.0019(13) 0.0053(13) -0.0019(15)
C50 0.086(2) 0.076(2) 0.0470(17) 0.0022(15) -0.0006(15) -0.0083(17)
C51 0.087(2) 0.074(2) 0.0413(15) 0.0006(14) 0.0042(15) -0.0079(17)
C52 0.097(2) 0.071(2) 0.0546(18) -0.0008(15) 0.0121(17) 0.0019(18)

loop_
_atom_type_symbol
_atom_type_description
_atom_type_scat_dispersion_real
_atom_type_scat_dispersion_imag
_atom_type_scat_source
C C 0.0058 0.0028 'International Tables Vol C Tables 4.2.6.8 and 6.1.1.4'
H H 0.0000 0.0000 'International Tables Vol C Tables 4.2.6.8 and 6.1.1.4'

loop_
_geom_angle_atom_site_label_1
_geom_angle_atom_site_label_2
_geom_angle_atom_site_label_3
_geom_angle
_geom_angle_site_symmetry_3
C2 C1 C6 122.5(3) .
C2 C1 H1 118.8 .
C6 C1 H1 118.8 .
C1 C2 C3 118.3(3) .
C1 C2 C35 118.7(3) .
C3 C2 C35 123.0(3) .
C4 C3 C2 120.1(3) .
C4 C3 H2 120.0 .
C2 C3 H2 120.0 .
C3 C4 C5 120.0(3) .
C3 C4 C4 119.8(4) 6_565
C5 C4 C4 119.6(4) 6_565
C4 C5 C6 120.8(3) .
C4 C5 H3 119.6 .
C6 C5 H3 119.6 .
C5 C6 C1 118.1(3) .
C5 C6 C7 124.6(3) .
C1 C6 C7 117.2(3) .
C8 C7 C12 118.3(3) .
C8 C7 C6 123.0(3) .
C12 C7 C6 118.4(3) .
C9 C8 C7 122.0(3) .
C9 C8 H4 119.0 .
C7 C8 H4 119.0 .
C8 C9 C10 117.4(3) .
C8 C9 C37B 124.0(4) .
C10 C9 C37B 118.5(4) .
C8 C9 C37A 120.6(12) .
C10 C9 C37A 121.3(13) .
C11 C10 C9 122.1(3) .
C11 C10 H5 119.0 .
C9 C10 H5 119.0 .
C12 C11 C10 118.4(3) .
C12 C11 C13 120.1(3) .
C10 C11 C13 121.3(3) .
C11 C12 C7 121.8(3) .
C11 C12 H81 119.1 .
C7 C12 H81 119.1 .
C14 C13 C18 117.8(3) .
C14 C13 C11 122.1(3) .
C18 C13 C11 120.1(3) .
C13 C14 C15 122.3(3) .
C13 C14 H7 118.8 .
C15 C14 H7 118.8 .
C14 C15 C16 117.9(3) .
C14 C15 C41 119.8(3) .
C16 C15 C41 122.3(3) .
C17 C16 C15 121.5(3) .
C17 C16 H8 119.3 .
C15 C16 H8 119.3 .
C18 C17 C16 118.2(3) .
C18 C17 C19 119.4(3) .
C16 C17 C19 122.3(3) .
C17 C18 C13 122.3(3) .
C17 C18 H9 118.9 .
C13 C18 H9 118.9 .
C20 C19 C24 117.3(3) .
C20 C19 C17 120.8(3) .
C24 C19 C17 121.4(3) .
C19 C20 C21 122.5(3) .
C19 C20 H10 118.7 .
C21 C20 H10 118.7 .
C20 C21 C22 117.7(3) .
C20 C21 C21 121.2(3) 4_655
C22 C21 C21 120.9(4) 4_655
C23 C22 C21 121.5(3) .
C23 C22 H11 119.3 .
C21 C22 H11 119.3 .
C24 C23 C22 117.9(3) .
C24 C23 C25 121.9(3) .
C22 C23 C25 119.9(3) .
C23 C24 C19 122.9(3) .
C23 C24 H12 118.6 .
C19 C24 H12 118.6 .
C26 C25 C30 117.7(3) .
C26 C25 C23 122.4(3) .
C30 C25 C23 119.5(3) .
C25 C26 C27 121.9(3) .
C25 C26 H13 119.0 .
C27 C26 H13 119.0 .
C28 C27 C26 117.8(3) .
C28 C27 C45 122.5(3) .
C26 C27 C45 119.5(3) .
C27 C28 C29 122.1(3) .
C27 C28 H14 118.9 .
C29 C28 H14 118.9 .
C30 C29 C28 118.6(3) .
C30 C29 C31 119.7(3) .
C28 C29 C31 121.5(3) .
C29 C30 C25 121.8(3) .
C29 C30 H15 119.1 .
C25 C30 H15 119.1 .
C36 C31 C32 117.9(3) .
C36 C31 C29 119.6(3) .
C32 C31 C29 122.5(3) .
C33 C32 C31 121.3(3) .
C33 C32 H16 119.4 .
C31 C32 H16 119.4 .
C34 C33 C32 119.5(3) .
C34 C33 C49 118.4(3) .
C32 C33 C49 122.0(3) .
C33 C34 C35 121.2(3) .
C33 C34 H17 119.4 .
C35 C34 H17 119.4 .
C36 C35 C34 118.2(3) .
C36 C35 C2 117.0(3) .
C34 C35 C2 124.7(3) .
C31 C36 C35 121.9(3) .
C31 C36 H91 119.1 .
C35 C36 H91 119.1 .
C9 C37A C38A 113(2) .
C9 C37A C40A 110(2) .
C38A C37A C40A 111(2) .
C9 C37A C39A 102(2) .
C38A C37A C39A 114(2) .
C40A C37A C39A 107(2) .
C37A C38A H82 109.5 .
C37A C38A H83 109.5 .
H82 C38A H83 109.5 .
C37A C38A H84 109.5 .
H82 C38A H84 109.5 .
H83 C38A H84 109.5 .
C37A C39A H85 109.5 .
C37A C39A H86 109.5 .
H85 C39A H86 109.5 .
C37A C39A H87 109.5 .
H85 C39A H87 109.5 .
H86 C39A H87 109.5 .
C37A C40A H88 109.5 .
C37A C40A H89 109.5 .
H88 C40A H89 109.5 .
C37A C40A H90 109.5 .
H88 C40A H90 109.5 .
H89 C40A H90 109.5 .
C39B C37B C9 108.5(5) .
C39B C37B C38B 110.7(7) .
C9 C37B C38B 112.3(5) .
C39B C37B C40B 110.9(7) .
C9 C37B C40B 110.2(5) .
C38B C37B C40B 104.2(6) .
C37B C38B H37 109.5 .
C37B C38B H38 109.5 .
H37 C38B H38 109.5 .
C37B C38B H39 109.5 .
H37 C38B H39 109.5 .
H38 C38B H39 109.5 .
C37B C39B H40 109.5 .
C37B C39B H41 109.5 .
H40 C39B H41 109.5 .
C37B C39B H42 109.5 .
H40 C39B H42 109.5 .
H41 C39B H42 109.5 .
C37B C40B H43 109.5 .
C37B C40B H44 109.5 .
H43 C40B H44 109.5 .
C37B C40B H45 109.5 .
H43 C40B H45 109.5 .
H44 C40B H45 109.5 .
C44 C41 C42 109.9(4) .
C44 C41 C15 112.8(3) .
C42 C41 C15 108.0(3) .
C44 C41 C43 107.7(3) .
C42 C41 C43 109.2(4) .
C15 C41 C43 109.2(3) .
C41 C42 H46 109.5 .
C41 C42 H47 109.5 .
H46 C42 H47 109.5 .
C41 C42 H48 109.5 .
H46 C42 H48 109.5 .
H47 C42 H48 109.5 .
C41 C43 H49 109.5 .
C41 C43 H50 109.5 .
H49 C43 H50 109.5 .
C41 C43 H51 109.5 .
H49 C43 H51 109.5 .
H50 C43 H51 109.5 .
C41 C44 H52 109.5 .
C41 C44 H53 109.5 .
H52 C44 H53 109.5 .
C41 C44 H54 109.5 .
H52 C44 H54 109.5 .
H53 C44 H54 109.5 .
C27 C45 C46 108.7(3) .
C27 C45 C47 110.0(3) .
C46 C45 C47 109.5(3) .
C27 C45 C48 112.3(3) .
C46 C45 C48 108.8(3) .
C47 C45 C48 107.6(3) .
C45 C46 H55 109.5 .
C45 C46 H56 109.5 .
H55 C46 H56 109.5 .
C45 C46 H57 109.5 .
H55 C46 H57 109.5 .
H56 C46 H57 109.5 .
C45 C47 H58 109.5 .
C45 C47 H59 109.5 .
H58 C47 H59 109.5 .
C45 C47 H60 109.5 .
H58 C47 H60 109.5 .
H59 C47 H60 109.5 .
C45 C48 H61 109.5 .
C45 C48 H62 109.5 .
H61 C48 H62 109.5 .
C45 C48 H63 109.5 .
H61 C48 H63 109.5 .
H62 C48 H63 109.5 .
C51 C49 C33 112.3(2) .
C51 C49 C52 109.0(3) .
C33 C49 C52 110.2(3) .
C51 C49 C50 108.4(3) .
C33 C49 C50 107.8(3) .
C52 C49 C50 109.1(3) .
C49 C50 H64 109.5 .
C49 C50 H65 109.5 .
H64 C50 H65 109.5 .
C49 C50 H66 109.5 .
H64 C50 H66 109.5 .
H65 C50 H66 109.5 .
C49 C51 H67 109.5 .
C49 C51 H68 109.5 .
H67 C51 H68 109.5 .
C49 C51 H69 109.5 .
H67 C51 H69 109.5 .
H68 C51 H69 109.5 .
C49 C52 H70 109.5 .
C49 C52 H71 109.5 .
H70 C52 H71 109.5 .
C49 C52 H72 109.5 .
H70 C52 H72 109.5 .
H71 C52 H72 109.5 .

loop_
_geom_bond_atom_site_label_1
_geom_bond_atom_site_label_2
_geom_bond_distance
_geom_bond_site_symmetry_2
C1 C2 1.377(5) .
C1 C6 1.399(5) .
C1 H1 0.9500 .
C2 C3 1.419(5) .
C2 C35 1.467(5) .
C3 C4 1.389(5) .
C3 H2 0.9500 .
C4 C5 1.390(5) .
C4 C4 1.502(7) 6_565
C5 C6 1.395(5) .
C5 H3 0.9500 .
C6 C7 1.482(5) .
C7 C8 1.387(5) .
C7 C12 1.405(5) .
C8 C9 1.387(5) .
C8 H4 0.9500 .
C9 C10 1.415(5) .
C9 C37B 1.517(7) .
C9 C37A 1.522(19) .
C10 C11 1.383(5) .
C10 H5 0.9500 .
C11 C12 1.377(5) .
C11 C13 1.503(5) .
C12 H81 0.9500 .
C13 C14 1.389(5) .
C13 C18 1.390(5) .
C14 C15 1.395(5) .
C14 H7 0.9500 .
C15 C16 1.399(5) .
C15 C41 1.535(5) .
C16 C17 1.394(5) .
C16 H8 0.9500 .
C17 C18 1.389(5) .
C17 C19 1.484(5) .
C18 H9 0.9500 .
C19 C20 1.384(4) .
C19 C24 1.398(4) .
C20 C21 1.385(5) .
C20 H10 0.9500 .
C21 C22 1.408(4) .
C21 C21 1.480(6) 4_655
C22 C23 1.394(4) .
C22 H11 0.9500 .
C23 C24 1.371(5) .
C23 C25 1.496(4) .
C24 H12 0.9500 .
C25 C26 1.396(5) .
C25 C30 1.403(4) .
C26 C27 1.401(4) .
C26 H13 0.9500 .
C27 C28 1.384(4) .
C27 C45 1.525(5) .
C28 C29 1.395(4) .
C28 H14 0.9500 .
C29 C30 1.376(4) .
C29 C31 1.482(4) .
C30 H15 0.9500 .
C31 C36 1.391(4) .
C31 C32 1.407(4) .
C32 C33 1.385(4) .
C32 H16 0.9500 .
C33 C34 1.378(5) .
C33 C49 1.538(4) .
C34 C35 1.403(4) .
C34 H17 0.9500 .
C35 C36 1.394(4) .
C36 H91 0.9500 .
C37A C38A 1.530(19) .
C37A C40A 1.534(19) .
C37A C39A 1.538(19) .
C38A H82 0.9800 .
C38A H83 0.9800 .
C38A H84 0.9800 .
C39A H85 0.9800 .
C39A H86 0.9800 .
C39A H87 0.9800 .
C40A H88 0.9800 .
C40A H89 0.9800 .
C40A H90 0.9800 .
C37B C39B 1.510(9) .
C37B C38B 1.544(8) .
C37B C40B 1.573(10) .
C38B H37 0.9800 .
C38B H38 0.9800 .
C38B H39 0.9800 .
C39B H40 0.9800 .
C39B H41 0.9800 .
C39B H42 0.9800 .
C40B H43 0.9800 .
C40B H44 0.9800 .
C40B H45 0.9800 .
C41 C44 1.518(6) .
C41 C42 1.527(6) .
C41 C43 1.542(6) .
C42 H46 0.9800 .
C42 H47 0.9800 .
C42 H48 0.9800 .
C43 H49 0.9800 .
C43 H50 0.9800 .
C43 H51 0.9800 .
C44 H52 0.9800 .
C44 H53 0.9800 .
C44 H54 0.9800 .
C45 C46 1.528(5) .
C45 C47 1.539(5) .
C45 C48 1.543(4) .
C46 H55 0.9800 .
C46 H56 0.9800 .
C46 H57 0.9800 .
C47 H58 0.9800 .
C47 H59 0.9800 .
C47 H60 0.9800 .
C48 H61 0.9800 .
C48 H62 0.9800 .
C48 H63 0.9800 .
C49 C51 1.524(5) .
C49 C52 1.539(5) .
C49 C50 1.545(5) .
C50 H64 0.9800 .
C50 H65 0.9800 .
C50 H66 0.9800 .
C51 H67 0.9800 .
C51 H68 0.9800 .
C51 H69 0.9800 .
C52 H70 0.9800 .
C52 H71 0.9800 .
C52 H72 0.9800 .

loop_
_geom_torsion_atom_site_label_1
_geom_torsion_atom_site_label_2
_geom_torsion_atom_site_label_3
_geom_torsion_atom_site_label_4
_geom_torsion
_geom_torsion_site_symmetry_1
_geom_torsion_site_symmetry_4
C6 C1 C2 C3 -0.7(5) . .
C6 C1 C2 C35 176.5(3) . .
C1 C2 C3 C4 1.3(5) . .
C35 C2 C3 C4 -175.7(3) . .
C2 C3 C4 C5 -3.0(5) . .
C2 C3 C4 C4 168.3(2) . 6_565
C3 C4 C5 C6 4.1(5) . .
C4 C4 C5 C6 -167.3(3) 6_565 .
C4 C5 C6 C1 -3.4(5) . .
C4 C5 C6 C7 175.3(3) . .
C2 C1 C6 C5 1.7(5) . .
C2 C1 C6 C7 -177.0(3) . .
C5 C6 C7 C8 61.3(5) . .
C1 C6 C7 C8 -120.1(4) . .
C5 C6 C7 C12 -125.6(4) . .
C1 C6 C7 C12 53.0(4) . .
C12 C7 C8 C9 -0.6(5) . .
C6 C7 C8 C9 172.6(3) . .
C7 C8 C9 C10 0.6(6) . .
C7 C8 C9 C37B -175.0(5) . .
C7 C8 C9 C37A 171.6(17) . .
C8 C9 C10 C11 0.0(6) . .
C37B C9 C10 C11 175.8(4) . .
C37A C9 C10 C11 -171.0(16) . .
C9 C10 C11 C12 -0.5(5) . .
C9 C10 C11 C13 -176.0(3) . .
C10 C11 C12 C7 0.5(5) . .
C13 C11 C12 C7 176.0(3) . .
C8 C7 C12 C11 0.0(5) . .
C6 C7 C12 C11 -173.4(3) . .
C12 C11 C13 C14 161.4(3) . .
C10 C11 C13 C14 -23.2(5) . .
C12 C11 C13 C18 -20.6(5) . .
C10 C11 C13 C18 154.8(3) . .
C18 C13 C14 C15 -0.4(5) . .
C11 C13 C14 C15 177.6(3) . .
C13 C14 C15 C16 1.5(5) . .
C13 C14 C15 C41 -178.2(3) . .
C14 C15 C16 C17 -0.6(5) . .
C41 C15 C16 C17 179.1(3) . .
C15 C16 C17 C18 -1.4(5) . .
C15 C16 C17 C19 175.4(3) . .
C16 C17 C18 C13 2.6(5) . .
C19 C17 C18 C13 -174.3(3) . .
C14 C13 C18 C17 -1.7(5) . .
C11 C13 C18 C17 -179.8(3) . .
C18 C17 C19 C20 137.3(3) . .
C16 C17 C19 C20 -39.5(5) . .
C18 C17 C19 C24 -34.5(5) . .
C16 C17 C19 C24 148.7(3) . .
C24 C19 C20 C21 2.1(5) . .
C17 C19 C20 C21 -170.1(3) . .
C19 C20 C21 C22 0.1(5) . .
C19 C20 C21 C21 174.9(3) . 4_655
C20 C21 C22 C23 0.1(5) . .
C21 C21 C22 C23 -174.8(2) 4_655 .
C21 C22 C23 C24 -2.5(5) . .
C21 C22 C23 C25 171.7(3) . .
C22 C23 C24 C19 4.9(5) . .
C25 C23 C24 C19 -169.1(3) . .
C20 C19 C24 C23 -4.7(5) . .
C17 C19 C24 C23 167.4(3) . .
C24 C23 C25 C26 -163.4(3) . .
C22 C23 C25 C26 22.6(5) . .
C24 C23 C25 C30 23.4(5) . .
C22 C23 C25 C30 -150.5(3) . .
C30 C25 C26 C27 1.4(5) . .
C23 C25 C26 C27 -171.8(3) . .
C25 C26 C27 C28 0.0(5) . .
C25 C26 C27 C45 174.6(3) . .
C26 C27 C28 C29 -0.4(5) . .
C45 C27 C28 C29 -174.8(3) . .
C27 C28 C29 C30 -0.8(5) . .
C27 C28 C29 C31 173.9(3) . .
C28 C29 C30 C25 2.4(5) . .
C31 C29 C30 C25 -172.5(3) . .
C26 C25 C30 C29 -2.7(5) . .
C23 C25 C30 C29 170.8(3) . .
C30 C29 C31 C36 31.7(4) . .
C28 C29 C31 C36 -143.0(3) . .
C30 C29 C31 C32 -150.2(3) . .
C28 C29 C31 C32 35.1(5) . .
C36 C31 C32 C33 1.7(5) . .
C29 C31 C32 C33 -176.4(3) . .
C31 C32 C33 C34 -0.8(5) . .
C31 C32 C33 C49 -177.8(3) . .
C32 C33 C34 C35 -1.4(5) . .
C49 C33 C34 C35 175.8(3) . .
C33 C34 C35 C36 2.5(5) . .
C33 C34 C35 C2 -174.6(3) . .
C1 C2 C35 C36 -51.6(4) . .
C3 C2 C35 C36 125.4(3) . .
C1 C2 C35 C34 125.6(4) . .
C3 C2 C35 C34 -57.4(5) . .
C32 C31 C36 C35 -0.5(5) . .
C29 C31 C36 C35 177.7(3) . .
C34 C35 C36 C31 -1.5(5) . .
C2 C35 C36 C31 175.8(3) . .
C8 C9 C37A C38A -48(3) . .
C10 C9 C37A C38A 123(2) . .
C8 C9 C37A C40A -172(2) . .
C10 C9 C37A C40A -1(3) . .
C8 C9 C37A C39A 75(2) . .
C10 C9 C37A C39A -115(2) . .
C8 C9 C37B C39B -116.9(7) . .
C10 C9 C37B C39B 67.6(8) . .
C8 C9 C37B C38B 5.8(9) . .
C10 C9 C37B C38B -169.7(6) . .
C8 C9 C37B C40B 121.5(6) . .
C10 C9 C37B C40B -54.1(6) . .
C14 C15 C41 C44 -177.2(4) . .
C16 C15 C41 C44 3.1(5) . .
C14 C15 C41 C42 61.2(5) . .
C16 C15 C41 C42 -118.5(4) . .
C14 C15 C41 C43 -57.5(5) . .
C16 C15 C41 C43 122.8(4) . .
C28 C27 C45 C46 105.6(3) . .
C26 C27 C45 C46 -68.8(4) . .
C28 C27 C45 C47 -134.6(3) . .
C26 C27 C45 C47 51.1(4) . .
C28 C27 C45 C48 -14.8(5) . .
C26 C27 C45 C48 170.8(3) . .
C34 C33 C49 C51 177.0(3) . .
C32 C33 C49 C51 -5.9(4) . .
C34 C33 C49 C52 55.3(4) . .
C32 C33 C49 C52 -127.6(3) . .
C34 C33 C49 C50 -63.7(4) . .
C32 C33 C49 C50 113.4(3) . .
